data_7229995
loop_
_publ_author_name
'Kakkar, Shubhangi'
'Bhattacharya, Biswajit'
'Reddy, C. Malla'
'Ghosh, Soumyajit'

_publ_section_title
;
 Tuning mechanical behaviour by controlling the structure of a series of
 theophylline co-crystals
;
_journal_issue 8
_journal_name_full CrystEngComm
_journal_page_first 1101
_journal_paper_doi 10.1039/C7CE01915G
_journal_volume 20
_journal_year 2018
_chemical_formula_moiety 'C7 H8 N4 O2, 2(C7 H4 Cl2 O2)'
_chemical_formula_sum 'C21 H16 Cl4 N4 O6'
_chemical_formula_weight 562.18
_chemical_melting_point 457.13
_chemical_name_common 'Theophylline:3,4 dichlorobenzoic acid'
_space_group_IT_number 2
_space_group_name_Hall '-P 1'
_space_group_name_H-M_alt 'P -1'
_symmetry_cell_setting triclinic
_symmetry_space_group_name_Hall '-P 1'
_symmetry_space_group_name_H-M 'P -1'
_atom_sites_solution_hydrogens geom
_atom_sites_solution_primary direct
_atom_sites_solution_secondary difmap
_audit_creation_method SHELXL-97
_audit_update_record
;
2012-12-10 deposited with the CCDC.
2018-01-17 downloaded from the CCDC.
;
_cell_angle_alpha 98.980(5)
_cell_angle_beta 108.898(5)
_cell_angle_gamma 108.434(5)
_cell_formula_units_Z 2
_cell_length_a 10.191(3)
_cell_length_b 10.459(3)
_cell_length_c 12.777(3)
_cell_measurement_reflns_used 4112
_cell_measurement_temperature 296
_cell_measurement_theta_max 26.47
_cell_measurement_theta_min 2.30
_cell_volume 1170.6(6)
_computing_cell_refinement 'Bruker SMART'
_computing_data_collection 'Bruker SMART'
_computing_data_reduction 'Bruker SAINT'
_computing_molecular_graphics 'Bruker SHELXTL'
_computing_publication_material 'Bruker SHELXTL'
_computing_structure_refinement 'SHELXL-97 (Sheldrick, 1997)'
_computing_structure_solution 'SHELXS-97 (Sheldrick, 1990)'
_diffrn_ambient_temperature 296
_diffrn_measured_fraction_theta_full 0.960
_diffrn_measured_fraction_theta_max 0.960
_diffrn_measurement_device_type 'BRUKER KAPPA APEX II DUO'
_diffrn_measurement_method 'phi and omega scans'
_diffrn_radiation_monochromator graphite
_diffrn_radiation_source 'fine-focus sealed tube'
_diffrn_radiation_type MoK\a
_diffrn_radiation_wavelength 0.71073
_diffrn_reflns_av_R_equivalents 0.0383
_diffrn_reflns_av_sigmaI/netI 0.0452
_diffrn_reflns_limit_h_max 12
_diffrn_reflns_limit_h_min -13
_diffrn_reflns_limit_k_max 12
_diffrn_reflns_limit_k_min -13
_diffrn_reflns_limit_l_max 16
_diffrn_reflns_limit_l_min -16
_diffrn_reflns_number 14470
_diffrn_reflns_theta_full 27.00
_diffrn_reflns_theta_max 27.00
_diffrn_reflns_theta_min 1.76
_diffrn_standards_decay_% 0
_diffrn_standards_interval_count 0
_diffrn_standards_interval_time 0
_diffrn_standards_number 0
_exptl_absorpt_coefficient_mu 0.553
_exptl_absorpt_correction_T_max 0.885
_exptl_absorpt_correction_T_min 0.757
_exptl_absorpt_correction_type multi-scan
_exptl_absorpt_process_details 'multi-scan absorption correction'
_exptl_crystal_colour white
_exptl_crystal_density_diffrn 1.595
_exptl_crystal_density_method 'not measured'
_exptl_crystal_description block
_exptl_crystal_F_000 572
_exptl_crystal_size_max 0.60
_exptl_crystal_size_mid 0.42
_exptl_crystal_size_min 0.22
_refine_diff_density_max 0.338
_refine_diff_density_min -0.301
_refine_diff_density_rms 0.046
_refine_ls_extinction_method none
_refine_ls_goodness_of_fit_ref 1.013
_refine_ls_hydrogen_treatment mixed
_refine_ls_matrix_type full
_refine_ls_number_parameters 324
_refine_ls_number_reflns 4908
_refine_ls_number_restraints 0
_refine_ls_restrained_S_all 1.013
_refine_ls_R_factor_all 0.0908
_refine_ls_R_factor_gt 0.0442
_refine_ls_shift/su_max 0.001
_refine_ls_shift/su_mean 0.000
_refine_ls_structure_factor_coef Fsqd
_refine_ls_weighting_details 'calc w=1/[\s^2^(Fo^2^)+(0.0530P)^2^+0.6157P] where P=(Fo^2^+2Fc^2^)/3'
_refine_ls_weighting_scheme calc
_refine_ls_wR_factor_gt 0.1041
_refine_ls_wR_factor_ref 0.1340
_reflns_number_gt 2893
_reflns_number_total 4908
_reflns_threshold_expression >2sigma(I)
_cod_data_source_file c7ce01915g2.cif
_cod_data_source_block cmr_sg_132_1
_cod_depositor_comments
;
The following automatic conversions were performed:

'_symmetry_cell_setting' value 'Triclinic' changed to 'triclinic'
according to
/home/data/users/saulius/crontab/automatic-downloads/rss-feeds/RSC/lib/dictionaries/cif_core.dic
dictionary named 'cif_core.dic' version 2.4.2 from 2011-04-26.

Automatic conversion script
Id: cif_fix_values 4973 2017-02-22 13:04:09Z antanas 

 Adding full bibliography for 7229994--7229999.cif.
;
_cod_original_cell_volume 1170.6(5)
_cod_original_sg_symbol_H-M 'P-1 '
_cod_database_code 7229995

loop_
_symmetry_equiv_pos_as_xyz
'x, y, z'
'-x, -y, -z'

loop_
_atom_site_label
_atom_site_type_symbol
_atom_site_fract_x
_atom_site_fract_y
_atom_site_fract_z
_atom_site_U_iso_or_equiv
_atom_site_adp_type
_atom_site_occupancy
_atom_site_symmetry_multiplicity
_atom_site_calc_flag
_atom_site_refinement_flags
Cl1 Cl 0.45553(11) 0.48662(11) 0.81894(9) 0.0823(3) Uani 1 1 d .
Cl2 Cl 0.78865(11) 0.55768(10) 0.99194(8) 0.0733(3) Uani 1 1 d .
Cl3 Cl -0.35176(10) 0.62739(11) 0.61865(8) 0.0807(3) Uani 1 1 d .
Cl4 Cl -0.20859(10) 0.87133(11) 0.85107(9) 0.0861(3) Uani 1 1 d .
N4 N 0.8352(3) -0.0967(3) 0.2132(2) 0.0527(6) Uani 1 1 d .
O2 O 0.8243(3) 0.3267(2) 0.4955(2) 0.0771(7) Uani 1 1 d .
O3 O 1.1106(2) 0.0861(2) 0.43879(17) 0.0566(5) Uani 1 1 d .
O4 O 0.7395(2) 0.0602(2) 0.6158(2) 0.0670(6) Uani 1 1 d .
H5 H 0.7958 0.0218 0.6079 0.101 Uiso 1 1 calc R
O5 O 0.9424(3) 0.2008(3) 0.7737(2) 0.0760(7) Uani 1 1 d .
O6 O 0.3342(2) 0.8890(2) 1.03849(18) 0.0621(6) Uani 1 1 d .
H6 H 0.4239 0.9099 1.0764 0.093 Uiso 1 1 calc R
O7 O 0.3653(3) 0.7321(3) 0.9202(2) 0.0751(7) Uani 1 1 d .
N1 N 0.9651(3) 0.2049(3) 0.4659(2) 0.0508(6) Uani 1 1 d .
N2 N 0.6257(3) -0.0560(3) 0.1679(2) 0.0528(6) Uani 1 1 d .
N3 N 0.7121(3) 0.1396(3) 0.3373(2) 0.0505(6) Uani 1 1 d .
C1 C 0.6955(4) -0.1337(3) 0.1363(3) 0.0573(8) Uani 1 1 d .
H1 H 0.6512 -0.2061 0.0677 0.069 Uiso 1 1 calc R
C2 C 0.8596(3) 0.0134(3) 0.3013(2) 0.0453(7) Uani 1 1 d .
C3 C 0.9884(3) 0.0978(3) 0.4032(2) 0.0476(7) Uani 1 1 d .
C4 C 1.0931(4) 0.3053(4) 0.5707(3) 0.0668(9) Uani 1 1 d .
H4A H 1.1477 0.2561 0.6114 0.100 Uiso 1 1 calc R
H4B H 1.0564 0.3502 0.6196 0.100 Uiso 1 1 calc R
H4C H 1.1587 0.3750 0.5497 0.100 Uiso 1 1 calc R
C5 C 0.8320(4) 0.2295(3) 0.4357(3) 0.0547(8) Uani 1 1 d .
C6 C 0.7292(3) 0.0351(3) 0.2699(2) 0.0450(7) Uani 1 1 d .
C7 C 0.5705(4) 0.1621(4) 0.3030(3) 0.0680(10) Uani 1 1 d .
H7A H 0.5794 0.2378 0.3617 0.102 Uiso 1 1 calc R
H7B H 0.4891 0.0777 0.2938 0.102 Uiso 1 1 calc R
H7C H 0.5505 0.1855 0.2313 0.102 Uiso 1 1 calc R
C8 C 0.8126(4) 0.1674(3) 0.7099(3) 0.0575(8) Uani 1 1 d .
C9 C 0.7203(3) 0.2452(3) 0.7328(3) 0.0513(7) Uani 1 1 d .
C10 C 0.5742(4) 0.2131(4) 0.6557(3) 0.0604(8) Uani 1 1 d .
H10 H 0.5306 0.1417 0.5866 0.072 Uiso 1 1 calc R
C11 C 0.4944(4) 0.2890(4) 0.6833(3) 0.0669(9) Uani 1 1 d .
H11 H 0.3968 0.2685 0.6319 0.080 Uiso 1 1 calc R
C12 C 0.5575(4) 0.3942(3) 0.7857(3) 0.0583(8) Uani 1 1 d .
C13 C 0.7851(4) 0.3514(3) 0.8355(3) 0.0523(7) Uani 1 1 d .
H13 H 0.8833 0.3730 0.8864 0.063 Uiso 1 1 calc R
C14 C 0.7034(4) 0.4260(3) 0.8625(3) 0.0533(8) Uani 1 1 d .
C15 C 0.2872(4) 0.7866(3) 0.9444(3) 0.0548(8) Uani 1 1 d .
C16 C 0.1259(3) 0.7445(3) 0.8682(2) 0.0482(7) Uani 1 1 d .
C17 C 0.0591(4) 0.6339(3) 0.7683(3) 0.0589(8) Uani 1 1 d .
H17 H 0.1141 0.5836 0.7518 0.071 Uiso 1 1 calc R
C18 C -0.0875(4) 0.5966(3) 0.6929(3) 0.0613(8) Uani 1 1 d .
H18 H -0.1307 0.5217 0.6261 0.074 Uiso 1 1 calc R
C19 C -0.1701(4) 0.6705(3) 0.7163(3) 0.0559(8) Uani 1 1 d .
C20 C 0.0404(3) 0.8156(3) 0.8929(2) 0.0515(7) Uani 1 1 d .
H20 H 0.0823 0.8882 0.9611 0.062 Uiso 1 1 calc R
C21 C -0.1068(3) 0.7792(3) 0.8171(3) 0.0531(8) Uani 1 1 d .
H4 H 0.899(3) -0.135(3) 0.208(2) 0.052(8) Uiso 1 1 d .

loop_
_atom_site_aniso_label
_atom_site_aniso_U_11
_atom_site_aniso_U_22
_atom_site_aniso_U_33
_atom_site_aniso_U_23
_atom_site_aniso_U_13
_atom_site_aniso_U_12
Cl1 0.0813(6) 0.0908(7) 0.0995(7) 0.0182(5) 0.0455(5) 0.0591(6)
Cl2 0.0855(6) 0.0681(6) 0.0758(6) 0.0100(4) 0.0385(5) 0.0405(5)
Cl3 0.0624(5) 0.0815(7) 0.0660(5) 0.0080(5) 0.0085(4) 0.0119(5)
Cl4 0.0668(6) 0.0934(7) 0.0850(6) -0.0069(5) 0.0136(5) 0.0477(5)
N4 0.0562(15) 0.0550(16) 0.0539(15) 0.0102(12) 0.0219(12) 0.0334(14)
O2 0.0813(16) 0.0738(17) 0.0806(16) -0.0017(13) 0.0318(14) 0.0476(14)
O3 0.0532(12) 0.0611(14) 0.0599(12) 0.0096(10) 0.0208(10) 0.0335(11)
O4 0.0694(14) 0.0670(15) 0.0759(15) 0.0081(12) 0.0314(12) 0.0441(13)
O5 0.0611(14) 0.0789(17) 0.0863(17) -0.0014(13) 0.0233(13) 0.0434(13)
O6 0.0559(13) 0.0737(16) 0.0578(13) 0.0105(12) 0.0195(10) 0.0341(12)
O7 0.0728(15) 0.0816(17) 0.0896(17) 0.0198(14) 0.0386(13) 0.0493(14)
N1 0.0554(15) 0.0507(15) 0.0528(14) 0.0100(12) 0.0251(12) 0.0273(13)
N2 0.0530(14) 0.0578(16) 0.0559(15) 0.0175(13) 0.0237(12) 0.0294(13)
N3 0.0526(15) 0.0567(16) 0.0583(15) 0.0172(13) 0.0290(13) 0.0342(13)
C1 0.061(2) 0.060(2) 0.0552(18) 0.0130(15) 0.0229(16) 0.0304(17)
C2 0.0525(17) 0.0449(17) 0.0462(16) 0.0110(13) 0.0221(13) 0.0272(14)
C3 0.0564(18) 0.0472(17) 0.0548(17) 0.0180(14) 0.0302(15) 0.0299(15)
C4 0.065(2) 0.065(2) 0.063(2) -0.0009(17) 0.0194(17) 0.0307(18)
C5 0.064(2) 0.0555(19) 0.0612(19) 0.0160(16) 0.0351(17) 0.0345(17)
C6 0.0499(16) 0.0461(17) 0.0495(16) 0.0175(14) 0.0254(14) 0.0246(14)
C7 0.061(2) 0.083(3) 0.078(2) 0.0203(19) 0.0321(17) 0.0481(19)
C8 0.066(2) 0.055(2) 0.068(2) 0.0193(17) 0.0365(18) 0.0345(17)
C9 0.0610(19) 0.0521(18) 0.0605(18) 0.0225(15) 0.0356(15) 0.0321(16)
C10 0.064(2) 0.068(2) 0.0607(19) 0.0144(16) 0.0277(16) 0.0384(18)
C11 0.063(2) 0.078(2) 0.070(2) 0.0180(19) 0.0270(17) 0.0421(19)
C12 0.067(2) 0.061(2) 0.075(2) 0.0259(18) 0.0441(18) 0.0407(18)
C13 0.0585(19) 0.0551(19) 0.0607(18) 0.0233(15) 0.0334(15) 0.0308(16)
C14 0.065(2) 0.0523(19) 0.0626(19) 0.0236(15) 0.0375(16) 0.0323(16)
C15 0.064(2) 0.058(2) 0.0597(19) 0.0263(16) 0.0324(16) 0.0330(17)
C16 0.0606(18) 0.0442(17) 0.0506(16) 0.0163(13) 0.0292(14) 0.0256(15)
C17 0.078(2) 0.0458(18) 0.064(2) 0.0132(16) 0.0382(18) 0.0297(17)
C18 0.076(2) 0.0429(18) 0.0519(18) 0.0019(14) 0.0249(17) 0.0126(17)
C19 0.0596(19) 0.0500(19) 0.0486(17) 0.0101(14) 0.0193(15) 0.0139(16)
C20 0.0582(18) 0.0483(18) 0.0465(16) 0.0066(13) 0.0201(14) 0.0230(15)
C21 0.0548(18) 0.0523(19) 0.0528(17) 0.0110(15) 0.0226(15) 0.0226(15)

loop_
_atom_type_symbol
_atom_type_description
_atom_type_scat_dispersion_real
_atom_type_scat_dispersion_imag
_atom_type_scat_source
C C 0.0033 0.0016 'International Tables Vol C Tables 4.2.6.8 and 6.1.1.4'
H H 0.0000 0.0000 'International Tables Vol C Tables 4.2.6.8 and 6.1.1.4'
N N 0.0061 0.0033 'International Tables Vol C Tables 4.2.6.8 and 6.1.1.4'
O O 0.0106 0.0060 'International Tables Vol C Tables 4.2.6.8 and 6.1.1.4'
Cl Cl 0.1484 0.1585 'International Tables Vol C Tables 4.2.6.8 and 6.1.1.4'

loop_
_geom_angle_atom_site_label_1
_geom_angle_atom_site_label_2
_geom_angle_atom_site_label_3
_geom_angle
C1 N4 C2 106.4(2)
C1 N4 H4 126.5(19)
C2 N4 H4 127.2(19)
C8 O4 H5 109.5
C15 O6 H6 109.5
C3 N1 C5 126.1(3)
C3 N1 C4 117.7(2)
C5 N1 C4 116.2(2)
C1 N2 C6 104.0(2)
C5 N3 C6 119.2(2)
C5 N3 C7 119.0(2)
C6 N3 C7 121.7(3)
N4 C1 N2 112.8(3)
N4 C1 H1 123.6
N2 C1 H1 123.6
C6 C2 N4 105.3(2)
C6 C2 C3 123.0(2)
N4 C2 C3 131.6(2)
O3 C3 N1 120.3(3)
O3 C3 C2 127.7(3)
N1 C3 C2 112.1(2)
N1 C4 H4A 109.5
N1 C4 H4B 109.5
H4A C4 H4B 109.5
N1 C4 H4C 109.5
H4A C4 H4C 109.5
H4B C4 H4C 109.5
O2 C5 N3 121.7(3)
O2 C5 N1 120.8(3)
N3 C5 N1 117.5(2)
N2 C6 C2 111.5(2)
N2 C6 N3 126.5(2)
C2 C6 N3 122.0(3)
N3 C7 H7A 109.5
N3 C7 H7B 109.5
H7A C7 H7B 109.5
N3 C7 H7C 109.5
H7A C7 H7C 109.5
H7B C7 H7C 109.5
O5 C8 O4 124.0(3)
O5 C8 C9 122.0(3)
O4 C8 C9 114.0(3)
C13 C9 C10 120.5(3)
C13 C9 C8 117.3(3)
C10 C9 C8 122.2(3)
C11 C10 C9 119.0(3)
C11 C10 H10 120.5
C9 C10 H10 120.5
C12 C11 C10 121.0(3)
C12 C11 H11 119.5
C10 C11 H11 119.5
C11 C12 C14 119.8(3)
C11 C12 Cl1 120.2(3)
C14 C12 Cl1 119.9(2)
C9 C13 C14 119.9(3)
C9 C13 H13 120.0
C14 C13 H13 120.0
C12 C14 C13 119.8(3)
C12 C14 Cl2 121.8(2)
C13 C14 Cl2 118.4(2)
O7 C15 O6 124.2(3)
O7 C15 C16 122.5(3)
O6 C15 C16 113.2(2)
C17 C16 C20 118.4(3)
C17 C16 C15 119.7(3)
C20 C16 C15 121.8(3)
C18 C17 C16 121.3(3)
C18 C17 H17 119.4
C16 C17 H17 119.4
C17 C18 C19 119.9(3)
C17 C18 H18 120.0
C19 C18 H18 120.0
C18 C19 C21 119.8(3)
C18 C19 Cl3 119.7(2)
C21 C19 Cl3 120.5(2)
C21 C20 C16 120.6(3)
C21 C20 H20 119.7
C16 C20 H20 119.7
C19 C21 C20 119.9(3)
C19 C21 Cl4 121.1(2)
C20 C21 Cl4 119.0(2)

loop_
_geom_bond_atom_site_label_1
_geom_bond_atom_site_label_2
_geom_bond_distance
Cl1 C12 1.728(3)
Cl2 C14 1.729(3)
Cl3 C19 1.729(3)
Cl4 C21 1.728(3)
N4 C1 1.330(4)
N4 C2 1.374(3)
N4 H4 0.88(3)
O2 C5 1.212(3)
O3 C3 1.233(3)
O4 C8 1.314(4)
O4 H5 0.8200
O5 C8 1.207(4)
O6 C15 1.312(4)
O6 H6 0.8200
O7 C15 1.202(3)
N1 C3 1.401(3)
N1 C5 1.404(4)
N1 C4 1.470(4)
N2 C1 1.333(4)
N2 C6 1.343(4)
N3 C5 1.366(4)
N3 C6 1.375(3)
N3 C7 1.472(3)
C1 H1 0.9300
C2 C6 1.361(4)
C2 C3 1.414(4)
C4 H4A 0.9600
C4 H4B 0.9600
C4 H4C 0.9600
C7 H7A 0.9600
C7 H7B 0.9600
C7 H7C 0.9600
C8 C9 1.491(4)
C9 C13 1.383(4)
C9 C10 1.389(4)
C10 C11 1.386(4)
C10 H10 0.9300
C11 C12 1.376(5)
C11 H11 0.9300
C12 C14 1.387(4)
C13 C14 1.391(4)
C13 H13 0.9300
C15 C16 1.488(4)
C16 C17 1.381(4)
C16 C20 1.389(4)
C17 C18 1.376(5)
C17 H17 0.9300
C18 C19 1.377(4)
C18 H18 0.9300
C19 C21 1.382(4)
C20 C21 1.384(4)
C20 H20 0.9300
